data_2233608
loop_
_publ_author_name
'Govindan, E.'
'Srinivasan, J.'
'Bakthadoss, M.'
'SubbiahPandi, A.'

_publ_section_title
;
 (<i>E</i>)-2-({2-[(<i>E</i>)-(Hydroxyimino)methyl]phenoxy}methyl)-3-<i>o</i>-tolylacrylonitrile
;
_journal_coeditor_code QM2049
_journal_issue 2
_journal_name_full 'Acta Crystallographica Section E'
_journal_page_first o484
_journal_paper_doi 10.1107/S1600536812001481
_journal_volume 68
_journal_year 2012
_chemical_formula_iupac 'C18 H16 N2 O2'
_chemical_formula_moiety 'C18 H16 N2 O2'
_chemical_formula_sum 'C18 H16 N2 O2'
_chemical_formula_weight 292.33
_chemical_name_systematic
;
(<i>E</i>)-2-({2-[(<i>E</i>)-(Hydroxyimino)methyl]phenoxy}methyl)-
3-<i>o</i>-tolylacrylonitrile
;
_space_group_IT_number 2
_symmetry_cell_setting triclinic
_symmetry_space_group_name_Hall '-P 1'
_symmetry_space_group_name_H-M 'P -1'
_atom_sites_solution_hydrogens geom
_atom_sites_solution_primary direct
_atom_sites_solution_secondary difmap
_audit_creation_method SHELXL-97
_cell_angle_alpha 97.6360(10)
_cell_angle_beta 95.9530(10)
_cell_angle_gamma 99.6420(10)
_cell_formula_units_Z 2
_cell_length_a 7.0214(2)
_cell_length_b 10.5094(3)
_cell_length_c 10.8854(3)
_cell_measurement_reflns_used 5557
_cell_measurement_temperature 293(2)
_cell_measurement_theta_min 1.9
_cell_volume 778.32(4)
_computing_cell_refinement 'SAINT (Bruker, 2004)'
_computing_data_collection 'APEX2 (Bruker, 2004)'
_computing_data_reduction 'SAINT (Bruker, 2004)'
_computing_molecular_graphics 'ORTEP-3 (Farrugia, 1997)'
_computing_publication_material 'SHELXL97 (Sheldrick, 2008) and  PLATON (Spek, 2009)'
_computing_structure_refinement 'SHELXL97 (Sheldrick, 2008)'
_computing_structure_solution 'SHELXS97 (Sheldrick, 2008)'
_diffrn_ambient_temperature 293(2)
_diffrn_measured_fraction_theta_full 0.998
_diffrn_measured_fraction_theta_max 0.837
_diffrn_measurement_device_type 'Bruker APEXII CCD area-detector'
_diffrn_measurement_method '\w and \f scans '
_diffrn_radiation_monochromator graphite
_diffrn_radiation_source 'fine-focus sealed tube'
_diffrn_radiation_type MoK\a
_diffrn_radiation_wavelength 0.71073
_diffrn_reflns_av_R_equivalents 0.0289
_diffrn_reflns_av_sigmaI/netI 0.0224
_diffrn_reflns_limit_h_max 11
_diffrn_reflns_limit_h_min -10
_diffrn_reflns_limit_k_max 15
_diffrn_reflns_limit_k_min -16
_diffrn_reflns_limit_l_max 16
_diffrn_reflns_limit_l_min -16
_diffrn_reflns_number 21189
_diffrn_reflns_theta_full 25.00
_diffrn_reflns_theta_max 34.55
_diffrn_reflns_theta_min 1.90
_diffrn_standards_number 0
_exptl_absorpt_coefficient_mu 0.083
_exptl_absorpt_correction_T_max 0.983
_exptl_absorpt_correction_T_min 0.978
_exptl_absorpt_correction_type multi-scan
_exptl_absorpt_process_details '(SADABS; Sheldrick, 1996)'
_exptl_crystal_colour 'white crystalline'
_exptl_crystal_density_diffrn 1.247
_exptl_crystal_density_method 'not measured'
_exptl_crystal_description Block
_exptl_crystal_F_000 308
_exptl_crystal_size_max 0.25
_exptl_crystal_size_mid 0.22
_exptl_crystal_size_min 0.19
_refine_diff_density_max 0.264
_refine_diff_density_min -0.185
_refine_ls_extinction_method none
_refine_ls_goodness_of_fit_ref 1.058
_refine_ls_hydrogen_treatment constr
_refine_ls_matrix_type full
_refine_ls_number_parameters 201
_refine_ls_number_reflns 5557
_refine_ls_number_restraints 0
_refine_ls_restrained_S_all 1.058
_refine_ls_R_factor_all 0.0746
_refine_ls_R_factor_gt 0.0496
_refine_ls_shift/su_max 0.000
_refine_ls_shift/su_mean 0.000
_refine_ls_structure_factor_coef Fsqd
_refine_ls_weighting_details 'calc w=1/[\s^2^(Fo^2^)+(0.0845P)^2^+0.0621P] where P=(Fo^2^+2Fc^2^)/3'
_refine_ls_weighting_scheme calc
_refine_ls_wR_factor_gt 0.1438
_refine_ls_wR_factor_ref 0.1630
_reflns_number_gt 3825
_reflns_number_total 5557
_reflns_threshold_expression I>2\s(I)
_cod_data_source_file qm2049.cif
_cod_data_source_block I
_cod_database_code 2233608
_cod_database_fobs_code 2233608

loop_
_symmetry_equiv_pos_as_xyz
'x, y, z'
'-x, -y, -z'

loop_
_atom_site_type_symbol
_atom_site_label
_atom_site_fract_x
_atom_site_fract_y
_atom_site_fract_z
_atom_site_U_iso_or_equiv
_atom_site_adp_type
_atom_site_calc_flag
_atom_site_refinement_flags
_atom_site_occupancy
_atom_site_symmetry_multiplicity
C C1 -0.15593(16) 0.00826(11) 0.65422(11) 0.0458(3) Uani d . 1 1
H H1 -0.1182 0.0760 0.7210 0.055 Uiso calc R 1 1
C C2 -0.02936(15) -0.08709(10) 0.63051(10) 0.0403(2) Uani d . 1 1
C C3 -0.08597(19) -0.20010(12) 0.54286(12) 0.0537(3) Uani d . 1 1
H H3 -0.2068 -0.2148 0.4943 0.064 Uiso calc R 1 1
C C4 0.0343(2) -0.29046(12) 0.52696(13) 0.0590(3) Uani d . 1 1
H H4 -0.0051 -0.3649 0.4674 0.071 Uiso calc R 1 1
C C5 0.21237(19) -0.27051(12) 0.59921(12) 0.0536(3) Uani d . 1 1
H H5 0.2919 -0.3327 0.5897 0.064 Uiso calc R 1 1
C C6 0.27362(17) -0.15902(11) 0.68554(11) 0.0465(3) Uani d . 1 1
H H6 0.3947 -0.1455 0.7337 0.056 Uiso calc R 1 1
C C7 0.15422(14) -0.06683(10) 0.70047(9) 0.0381(2) Uani d . 1 1
C C8 0.34958(15) 0.05707(11) 0.88418(10) 0.0430(2) Uani d . 1 1
H H8A 0.4795 0.0729 0.8598 0.052 Uiso calc R 1 1
H H8B 0.3317 -0.0240 0.9187 0.052 Uiso calc R 1 1
C C9 0.32336(14) 0.16826(10) 0.97920(10) 0.0387(2) Uani d . 1 1
C C10 0.12321(15) 0.17173(11) 0.99392(11) 0.0467(3) Uani d . 1 1
C C11 0.47398(14) 0.25582(10) 1.04165(10) 0.0395(2) Uani d . 1 1
H H11 0.5958 0.2450 1.0203 0.047 Uiso calc R 1 1
C C12 0.47398(15) 0.36647(10) 1.13905(10) 0.0399(2) Uani d . 1 1
C C13 0.3269(2) 0.36659(13) 1.21596(12) 0.0552(3) Uani d . 1 1
H H13 0.2299 0.2930 1.2087 0.066 Uiso calc R 1 1
C C14 0.3234(2) 0.47427(15) 1.30267(15) 0.0735(4) Uani d . 1 1
H H14 0.2238 0.4735 1.3527 0.088 Uiso calc R 1 1
C C15 0.4678(3) 0.58260(15) 1.31470(16) 0.0760(5) Uani d . 1 1
H H15 0.4642 0.6563 1.3714 0.091 Uiso calc R 1 1
C C16 0.6170(2) 0.58189(12) 1.24310(14) 0.0609(3) Uani d . 1 1
H H16 0.7149 0.6554 1.2533 0.073 Uiso calc R 1 1
C C17 0.62672(16) 0.47510(11) 1.15593(11) 0.0441(2) Uani d . 1 1
C C18 0.79547(18) 0.47851(14) 1.08190(15) 0.0597(3) Uani d . 1 1
H H18A 0.8811 0.5616 1.1046 0.090 Uiso calc R 1 1
H H18B 0.7484 0.4657 0.9943 0.090 Uiso calc R 1 1
H H18C 0.8651 0.4104 1.0993 0.090 Uiso calc R 1 1
N N1 -0.31578(13) 0.00044(10) 0.58572(9) 0.0461(2) Uani d . 1 1
N N2 -0.03874(16) 0.17076(12) 0.99832(14) 0.0698(4) Uani d . 1 1
O O1 -0.41663(12) 0.09866(9) 0.62794(9) 0.0605(3) Uani d . 1 1
H H1A -0.5163 0.0935 0.5797 0.091 Uiso calc R 1 1
O O2 0.20712(11) 0.04926(7) 0.77921(7) 0.0467(2) Uani d . 1 1

loop_
_atom_site_aniso_label
_atom_site_aniso_U_11
_atom_site_aniso_U_22
_atom_site_aniso_U_33
_atom_site_aniso_U_12
_atom_site_aniso_U_13
_atom_site_aniso_U_23
C1 0.0381(5) 0.0484(6) 0.0469(6) 0.0088(4) -0.0016(4) -0.0025(5)
C2 0.0366(5) 0.0415(5) 0.0403(5) 0.0061(4) 0.0010(4) 0.0014(4)
C3 0.0508(6) 0.0495(6) 0.0520(7) 0.0048(5) -0.0073(5) -0.0076(5)
C4 0.0703(8) 0.0439(6) 0.0553(7) 0.0082(6) 0.0010(6) -0.0108(5)
C5 0.0648(7) 0.0449(6) 0.0527(7) 0.0205(5) 0.0097(6) -0.0010(5)
C6 0.0455(6) 0.0466(6) 0.0471(6) 0.0159(5) 0.0017(4) 0.0005(5)
C7 0.0387(5) 0.0371(5) 0.0368(5) 0.0077(4) 0.0022(4) 0.0004(4)
C8 0.0359(5) 0.0443(5) 0.0456(6) 0.0138(4) -0.0041(4) -0.0056(4)
C9 0.0350(4) 0.0378(5) 0.0422(5) 0.0098(4) 0.0021(4) -0.0002(4)
C10 0.0386(5) 0.0400(5) 0.0571(7) 0.0063(4) 0.0048(5) -0.0061(5)
C11 0.0360(5) 0.0395(5) 0.0415(5) 0.0082(4) 0.0023(4) 0.0015(4)
C12 0.0402(5) 0.0369(5) 0.0403(5) 0.0070(4) 0.0004(4) 0.0008(4)
C13 0.0579(7) 0.0501(6) 0.0516(7) -0.0010(5) 0.0152(5) -0.0060(5)
C14 0.0811(10) 0.0672(9) 0.0675(9) 0.0059(7) 0.0313(8) -0.0141(7)
C15 0.0977(12) 0.0526(8) 0.0692(9) 0.0061(7) 0.0200(8) -0.0191(7)
C16 0.0689(8) 0.0408(6) 0.0638(8) -0.0020(6) 0.0026(6) -0.0049(5)
C17 0.0426(5) 0.0390(5) 0.0477(6) 0.0057(4) -0.0020(4) 0.0043(4)
C18 0.0435(6) 0.0541(7) 0.0775(9) -0.0001(5) 0.0086(6) 0.0063(6)
N1 0.0370(4) 0.0491(5) 0.0508(5) 0.0111(4) 0.0010(4) 0.0023(4)
N2 0.0416(5) 0.0669(7) 0.0954(9) 0.0107(5) 0.0122(5) -0.0110(6)
O1 0.0460(5) 0.0644(6) 0.0689(6) 0.0224(4) -0.0026(4) -0.0054(4)
O2 0.0442(4) 0.0416(4) 0.0490(4) 0.0146(3) -0.0114(3) -0.0076(3)

loop_
_atom_type_symbol
_atom_type_description
_atom_type_scat_dispersion_real
_atom_type_scat_dispersion_imag
_atom_type_scat_source
C C 0.0033 0.0016 'International Tables Vol C Tables 4.2.6.8 and 6.1.1.4'
H H 0.0000 0.0000 'International Tables Vol C Tables 4.2.6.8 and 6.1.1.4'
N N 0.0061 0.0033 'International Tables Vol C Tables 4.2.6.8 and 6.1.1.4'
O O 0.0106 0.0060 'International Tables Vol C Tables 4.2.6.8 and 6.1.1.4'

loop_
_geom_angle_atom_site_label_1
_geom_angle_atom_site_label_2
_geom_angle_atom_site_label_3
_geom_angle
N1 C1 C2 121.33(10)
N1 C1 H1 119.3
C2 C1 H1 119.3
C3 C2 C7 118.07(10)
C3 C2 C1 122.78(10)
C7 C2 C1 119.13(9)
C4 C3 C2 121.07(11)
C4 C3 H3 119.5
C2 C3 H3 119.5
C5 C4 C3 119.99(11)
C5 C4 H4 120.0
C3 C4 H4 120.0
C4 C5 C6 120.34(11)
C4 C5 H5 119.8
C6 C5 H5 119.8
C5 C6 C7 119.82(11)
C5 C6 H6 120.1
C7 C6 H6 120.1
O2 C7 C6 123.73(9)
O2 C7 C2 115.58(8)
C6 C7 C2 120.66(10)
O2 C8 C9 107.03(8)
O2 C8 H8A 110.3
C9 C8 H8A 110.3
O2 C8 H8B 110.3
C9 C8 H8B 110.3
H8A C8 H8B 108.6
C11 C9 C10 124.04(9)
C11 C9 C8 122.27(9)
C10 C9 C8 113.68(9)
N2 C10 C9 175.85(13)
C9 C11 C12 129.04(9)
C9 C11 H11 115.5
C12 C11 H11 115.5
C13 C12 C17 119.11(10)
C13 C12 C11 121.69(10)
C17 C12 C11 119.20(10)
C14 C13 C12 120.96(12)
C14 C13 H13 119.5
C12 C13 H13 119.5
C15 C14 C13 119.68(13)
C15 C14 H14 120.2
C13 C14 H14 120.2
C16 C15 C14 119.93(12)
C16 C15 H15 120.0
C14 C15 H15 120.0
C15 C16 C17 122.09(12)
C15 C16 H16 119.0
C17 C16 H16 119.0
C16 C17 C12 118.08(11)
C16 C17 C18 119.87(11)
C12 C17 C18 122.04(10)
C17 C18 H18A 109.5
C17 C18 H18B 109.5
H18A C18 H18B 109.5
C17 C18 H18C 109.5
H18A C18 H18C 109.5
H18B C18 H18C 109.5
C1 N1 O1 111.76(9)
N1 O1 H1A 109.5
C7 O2 C8 118.07(8)

loop_
_geom_bond_atom_site_label_1
_geom_bond_atom_site_label_2
_geom_bond_distance
C1 N1 1.2655(14)
C1 C2 1.4621(14)
C1 H1 0.9300
C2 C3 1.3932(15)
C2 C7 1.3958(14)
C3 C4 1.3783(18)
C3 H3 0.9300
C4 C5 1.3751(19)
C4 H4 0.9300
C5 C6 1.3768(16)
C5 H5 0.9300
C6 C7 1.3880(14)
C6 H6 0.9300
C7 O2 1.3658(12)
C8 O2 1.4225(12)
C8 C9 1.5032(13)
C8 H8A 0.9700
C8 H8B 0.9700
C9 C11 1.3364(14)
C9 C10 1.4367(14)
C10 N2 1.1415(15)
C11 C12 1.4658(13)
C11 H11 0.9300
C12 C13 1.3950(16)
C12 C17 1.4074(16)
C13 C14 1.3793(17)
C13 H13 0.9300
C14 C15 1.374(2)
C14 H14 0.9300
C15 C16 1.369(2)
C15 H15 0.9300
C16 C17 1.3859(16)
C16 H16 0.9300
C17 C18 1.4987(17)
C18 H18A 0.9600
C18 H18B 0.9600
C18 H18C 0.9600
N1 O1 1.4016(12)
O1 H1A 0.8200

loop_
_geom_hbond_atom_site_label_D
_geom_hbond_atom_site_label_H
_geom_hbond_atom_site_label_A
_geom_hbond_site_symmetry_A
_geom_hbond_distance_DH
_geom_hbond_distance_HA
_geom_hbond_distance_DA
_geom_hbond_angle_DHA
O1 H1A N1 2_456 0.82 2.07 2.7962(13) 146.7

loop_
_geom_torsion_atom_site_label_1
_geom_torsion_atom_site_label_2
_geom_torsion_atom_site_label_3
_geom_torsion_atom_site_label_4
_geom_torsion
N1 C1 C2 C3 -8.33(19)
N1 C1 C2 C7 173.47(11)
C7 C2 C3 C4 1.03(19)
C1 C2 C3 C4 -177.18(13)
C2 C3 C4 C5 0.8(2)
C3 C4 C5 C6 -1.6(2)
C4 C5 C6 C7 0.57(19)
C5 C6 C7 O2 -176.62(11)
C5 C6 C7 C2 1.26(18)
C3 C2 C7 O2 176.01(10)
C1 C2 C7 O2 -5.71(15)
C3 C2 C7 C6 -2.03(17)
C1 C2 C7 C6 176.25(10)
O2 C8 C9 C11 -135.77(11)
O2 C8 C9 C10 43.22(13)
C11 C9 C10 N2 151.8(19)
C8 C9 C10 N2 -27(2)
C10 C9 C11 C12 3.19(19)
C8 C9 C11 C12 -177.93(10)
C9 C11 C12 C13 26.68(19)
C9 C11 C12 C17 -153.67(12)
C17 C12 C13 C14 3.8(2)
C11 C12 C13 C14 -176.50(13)
C12 C13 C14 C15 -0.7(3)
C13 C14 C15 C16 -1.8(3)
C14 C15 C16 C17 1.1(3)
C15 C16 C17 C12 2.0(2)
C15 C16 C17 C18 -178.74(15)
C13 C12 C17 C16 -4.40(18)
C11 C12 C17 C16 175.94(11)
C13 C12 C17 C18 176.37(12)
C11 C12 C17 C18 -3.29(17)
C2 C1 N1 O1 177.80(10)
C6 C7 O2 C8 -25.64(15)
C2 C7 O2 C8 156.39(10)
C9 C8 O2 C7 -157.61(9)

loop_
_cod_related_entry_id
_cod_related_entry_database
_cod_related_entry_code
1 ChemSpider 30657437
